data_4516923
loop_
_publ_author_name
'Bag, Raghunath'
'Sar, Dinabandhu'
'Punniyamurthy, Tharmalingam'

_publ_section_title
;
 Aerobic Metal-Free Dioxygenation of Alkenes with <i>tert</i>-Butyl
 Nitrite and <i>N</i>-Hydroxylamines.
;
_journal_issue 9
_journal_name_full 'ACS omega'
_journal_page_first 6278
_journal_page_last 6290
_journal_paper_doi 10.1021/acsomega.7b01111
_journal_volume 2
_journal_year 2017
_chemical_formula_moiety 'C17 H12 N2 O6'
_chemical_formula_sum 'C17 H12 N2 O6'
_chemical_formula_weight 340.29
_space_group_IT_number 14
_space_group_name_Hall '-P 2yn'
_space_group_name_H-M_alt 'P 1 21/n 1'
_symmetry_cell_setting monoclinic
_symmetry_space_group_name_H-M 'P 1 21/n 1'
_atom_sites_solution_hydrogens geom
_atom_sites_solution_primary direct
_atom_sites_solution_secondary difmap
_audit_creation_method SHELXL-97
_cell_angle_alpha 90.00
_cell_angle_beta 98.798(6)
_cell_angle_gamma 90.00
_cell_formula_units_Z 4
_cell_length_a 14.3090(9)
_cell_length_b 5.7406(6)
_cell_length_c 19.1631(9)
_cell_measurement_reflns_used 1660
_cell_measurement_temperature 298(2)
_cell_measurement_theta_max 27.0390
_cell_measurement_theta_min 3.7210
_cell_volume 1555.6(2)
_computing_structure_refinement 'SHELXL-97 (Sheldrick, 1997)'
_computing_structure_solution 'SHELXS-97 (Sheldrick, 1990)'
_diffrn_ambient_temperature 298(2)
_diffrn_measured_fraction_theta_full 0.999
_diffrn_measured_fraction_theta_max 0.999
_diffrn_measurement_device_type 'CCD area detector'
_diffrn_measurement_method 'phi and omega scans'
_diffrn_radiation_monochromator graphite
_diffrn_radiation_source 'fine-focus sealed tube'
_diffrn_radiation_type MoK\a
_diffrn_radiation_wavelength 0.71073
_diffrn_reflns_av_R_equivalents 0.0239
_diffrn_reflns_av_sigmaI/netI 0.0403
_diffrn_reflns_limit_h_max 16
_diffrn_reflns_limit_h_min -17
_diffrn_reflns_limit_k_max 6
_diffrn_reflns_limit_k_min -4
_diffrn_reflns_limit_l_max 13
_diffrn_reflns_limit_l_min -22
_diffrn_reflns_number 5243
_diffrn_reflns_theta_full 25.25
_diffrn_reflns_theta_max 25.25
_diffrn_reflns_theta_min 3.32
_exptl_absorpt_coefficient_mu 0.112
_exptl_absorpt_correction_T_max 0.987
_exptl_absorpt_correction_T_min 0.968
_exptl_absorpt_correction_type multi-scan
_exptl_absorpt_process_details multi-scan
_exptl_crystal_colour Colourless
_exptl_crystal_density_diffrn 1.453
_exptl_crystal_density_method 'not measured'
_exptl_crystal_description Needle
_exptl_crystal_F_000 704
_exptl_crystal_size_max 0.32
_exptl_crystal_size_mid 0.24
_exptl_crystal_size_min 0.12
_refine_diff_density_max 0.246
_refine_diff_density_min -0.173
_refine_diff_density_rms 0.040
_refine_ls_extinction_method none
_refine_ls_goodness_of_fit_ref 1.027
_refine_ls_hydrogen_treatment mixed
_refine_ls_matrix_type full
_refine_ls_number_parameters 226
_refine_ls_number_reflns 2802
_refine_ls_number_restraints 0
_refine_ls_restrained_S_all 1.027
_refine_ls_R_factor_all 0.0818
_refine_ls_R_factor_gt 0.0566
_refine_ls_shift/su_max 0.000
_refine_ls_shift/su_mean 0.000
_refine_ls_structure_factor_coef Fsqd
_refine_ls_weighting_details 'calc w=1/[\s^2^(Fo^2^)+(0.0100P)^2^+1.5000P] where P=(Fo^2^+2Fc^2^)/3'
_refine_ls_weighting_scheme calc
_refine_ls_wR_factor_gt 0.0950
_refine_ls_wR_factor_ref 0.1076
_reflns_number_gt 1954
_reflns_number_total 2802
_reflns_threshold_expression >2sigma(I)
_cod_data_source_file ao7b01111_si_001.cif
_cod_data_source_block rnb_298_j1
_cod_depositor_comments
;
The following automatic conversions were performed:

data item '_symmetry_cell_setting' value 'Monoclinic' was changed to
'monoclinic' in accordance with the
/home/saulius/struct/COD-crude-data/automatic-downloads/DataCite-retrospective/ACS/depositions/lib/dictionaries/cif_core.dic
dictionary named 'cif_core.dic' version 2.4.2 last updated on
2011-04-26.

Automatic conversion script
Id: cif_fix_values 6909 2019-04-08 15:41:33Z antanas 
;
_cod_original_sg_symbol_H-M 'P 21/n'
_cod_database_code 4516923

loop_
_symmetry_equiv_pos_as_xyz
'x, y, z'
'-x+1/2, y+1/2, -z+1/2'
'-x, -y, -z'
'x-1/2, -y-1/2, z-1/2'

loop_
_atom_site_label
_atom_site_type_symbol
_atom_site_fract_x
_atom_site_fract_y
_atom_site_fract_z
_atom_site_U_iso_or_equiv
_atom_site_adp_type
_atom_site_occupancy
_atom_site_symmetry_multiplicity
_atom_site_calc_flag
_atom_site_refinement_flags
O4 O 0.12988(12) 0.6444(4) 0.30849(9) 0.0562(5) Uani 1 1 d .
O3 O 0.10978(12) 0.8619(4) 0.48602(9) 0.0591(6) Uani 1 1 d .
O1 O 0.22273(18) 1.2363(4) 0.44857(12) 0.0811(7) Uani 1 1 d .
O2 O 0.22917(15) 0.5744(4) 0.58206(11) 0.0713(7) Uani 1 1 d .
N1 N 0.20589(15) 0.8898(5) 0.50685(11) 0.0529(6) Uani 1 1 d .
O6 O 0.27915(14) 0.6577(5) 0.36416(14) 0.0842(8) Uani 1 1 d .
O5 O 0.2360(2) 0.4052(6) 0.28168(15) 0.1096(10) Uani 1 1 d .
C16 C 0.01537(18) 0.9254(5) 0.32828(13) 0.0456(7) Uani 1 1 d .
N2 N 0.22383(19) 0.5642(6) 0.31983(16) 0.0704(8) Uani 1 1 d .
C11 C -0.05538(18) 0.8252(5) 0.35936(13) 0.0464(7) Uani 1 1 d .
C17 C 0.10952(17) 0.8234(5) 0.35892(13) 0.0464(7) Uani 1 1 d .
H17 H 0.1594 0.9414 0.3677 0.056 Uiso 1 1 calc R
C8 C 0.2575(2) 0.7506(6) 0.55870(14) 0.0514(7) Uani 1 1 d .
C7 C 0.34997(18) 0.8724(6) 0.57509(13) 0.0495(7) Uani 1 1 d .
C1 C 0.2533(2) 1.0917(6) 0.49057(15) 0.0530(7) Uani 1 1 d .
C2 C 0.34797(19) 1.0728(6) 0.53549(14) 0.0520(7) Uani 1 1 d .
C9 C 0.09069(18) 0.7034(6) 0.42655(13) 0.0499(7) Uani 1 1 d .
H9 H 0.1270 0.5587 0.4352 0.060 Uiso 1 1 calc R
C12 C -0.14904(18) 0.8883(6) 0.33722(14) 0.0531(8) Uani 1 1 d .
H12 H -0.1977 0.8180 0.3566 0.064 Uiso 1 1 calc R
C15 C -0.0032(2) 1.0957(6) 0.27693(15) 0.0591(8) Uani 1 1 d .
H15 H 0.0454 1.1634 0.2568 0.071 Uiso 1 1 calc R
C3 C 0.4233(2) 1.2209(7) 0.54057(17) 0.0701(10) Uani 1 1 d .
H3 H 0.4210 1.3561 0.5136 0.084 Uiso 1 1 calc R
C10 C -0.01626(17) 0.6572(6) 0.41641(14) 0.0546(8) Uani 1 1 d .
H10A H -0.0304 0.4976 0.4018 0.066 Uiso 1 1 calc R
H10B H -0.0418 0.6874 0.4596 0.066 Uiso 1 1 calc R
C6 C 0.4297(2) 0.8117(7) 0.62221(15) 0.0671(9) Uani 1 1 d .
H6 H 0.4317 0.6770 0.6494 0.081 Uiso 1 1 calc R
C13 C -0.1680(2) 1.0568(6) 0.28615(15) 0.0650(9) Uani 1 1 d .
H13 H -0.2304 1.1012 0.2711 0.078 Uiso 1 1 calc R
C14 C -0.0964(2) 1.1619(7) 0.25652(16) 0.0680(9) Uani 1 1 d .
H14 H -0.1109 1.2778 0.2227 0.082 Uiso 1 1 calc R
C4 C 0.5029(2) 1.1625(8) 0.5871(2) 0.0819(12) Uani 1 1 d .
H4 H 0.5551 1.2608 0.5916 0.098 Uiso 1 1 calc R
C5 C 0.5073(2) 0.9635(8) 0.62687(19) 0.0814(12) Uani 1 1 d .
H5 H 0.5625 0.9285 0.6574 0.098 Uiso 1 1 calc R

loop_
_atom_site_aniso_label
_atom_site_aniso_U_11
_atom_site_aniso_U_22
_atom_site_aniso_U_33
_atom_site_aniso_U_23
_atom_site_aniso_U_13
_atom_site_aniso_U_12
O4 0.0452(10) 0.0678(15) 0.0569(11) -0.0116(11) 0.0120(9) -0.0022(10)
O3 0.0422(10) 0.0846(17) 0.0486(10) -0.0095(12) 0.0008(8) 0.0040(11)
O1 0.1130(19) 0.0540(15) 0.0691(14) 0.0073(13) -0.0086(13) 0.0102(14)
O2 0.0734(14) 0.0737(17) 0.0645(13) 0.0152(13) 0.0030(11) -0.0149(13)
N1 0.0431(12) 0.0682(18) 0.0442(12) 0.0020(13) -0.0039(10) -0.0007(13)
O6 0.0422(12) 0.103(2) 0.1056(18) -0.0020(18) 0.0058(12) -0.0005(13)
O5 0.103(2) 0.104(2) 0.130(2) -0.034(2) 0.0466(18) 0.0277(19)
C16 0.0464(15) 0.0515(18) 0.0374(13) -0.0046(14) 0.0020(11) -0.0037(14)
N2 0.0558(17) 0.077(2) 0.083(2) 0.0004(18) 0.0236(15) 0.0063(16)
C11 0.0450(14) 0.0537(18) 0.0391(13) -0.0010(14) 0.0016(11) -0.0017(14)
C17 0.0423(14) 0.0533(18) 0.0433(14) -0.0065(14) 0.0057(11) -0.0040(13)
C8 0.0541(17) 0.059(2) 0.0402(14) -0.0003(15) 0.0043(13) -0.0016(15)
C7 0.0429(14) 0.060(2) 0.0445(14) -0.0069(15) 0.0028(12) 0.0004(14)
C1 0.0648(18) 0.0458(18) 0.0471(16) -0.0046(16) 0.0042(14) 0.0035(16)
C2 0.0531(16) 0.056(2) 0.0476(15) -0.0096(16) 0.0097(13) -0.0017(15)
C9 0.0451(15) 0.0567(19) 0.0458(14) -0.0011(15) 0.0007(12) 0.0033(14)
C12 0.0429(15) 0.067(2) 0.0485(15) 0.0013(16) 0.0042(12) 0.0015(15)
C15 0.0605(18) 0.063(2) 0.0544(17) 0.0052(17) 0.0097(14) -0.0063(17)
C3 0.075(2) 0.070(2) 0.068(2) -0.0133(19) 0.0171(18) -0.015(2)
C10 0.0428(15) 0.067(2) 0.0521(15) 0.0117(16) 0.0024(12) -0.0044(15)
C6 0.0644(19) 0.076(3) 0.0560(17) -0.0074(19) -0.0056(15) 0.0080(19)
C13 0.0542(18) 0.078(3) 0.0604(18) 0.0033(19) 0.0006(15) 0.0158(18)
C14 0.072(2) 0.066(2) 0.0638(19) 0.0131(19) 0.0028(16) 0.0090(19)
C4 0.056(2) 0.101(3) 0.090(3) -0.031(3) 0.0158(19) -0.022(2)
C5 0.0493(19) 0.115(4) 0.075(2) -0.033(3) -0.0091(17) 0.008(2)

loop_
_atom_type_symbol
_atom_type_description
_atom_type_scat_dispersion_real
_atom_type_scat_dispersion_imag
_atom_type_scat_source
C C 0.0033 0.0016 'International Tables Vol C Tables 4.2.6.8 and 6.1.1.4'
H H 0.0000 0.0000 'International Tables Vol C Tables 4.2.6.8 and 6.1.1.4'
N N 0.0061 0.0033 'International Tables Vol C Tables 4.2.6.8 and 6.1.1.4'
O O 0.0106 0.0060 'International Tables Vol C Tables 4.2.6.8 and 6.1.1.4'

loop_
_geom_angle_atom_site_label_1
_geom_angle_atom_site_label_2
_geom_angle_atom_site_label_3
_geom_angle
N2 O4 C17 114.1(2)
N1 O3 C9 111.04(19)
O3 N1 C8 122.3(2)
O3 N1 C1 121.7(2)
C8 N1 C1 114.2(2)
C11 C16 C15 122.0(3)
C11 C16 C17 110.1(2)
C15 C16 C17 128.0(3)
O6 N2 O5 129.3(3)
O6 N2 O4 118.4(3)
O5 N2 O4 112.3(3)
C16 C11 C12 119.8(3)
C16 C11 C10 111.5(2)
C12 C11 C10 128.6(3)
O4 C17 C16 105.73(19)
O4 C17 C9 108.7(2)
C16 C17 C9 104.1(2)
O2 C8 N1 125.2(3)
O2 C8 C7 131.1(3)
N1 C8 C7 103.8(3)
C2 C7 C6 121.0(3)
C2 C7 C8 109.5(2)
C6 C7 C8 129.5(3)
O1 C1 N1 125.9(3)
O1 C1 C2 130.3(3)
N1 C1 C2 103.8(2)
C3 C2 C7 122.1(3)
C3 C2 C1 129.3(3)
C7 C2 C1 108.6(3)
O3 C9 C17 110.3(2)
O3 C9 C10 105.8(2)
C17 C9 C10 105.8(2)
C13 C12 C11 118.5(3)
C16 C15 C14 117.8(3)
C2 C3 C4 117.4(4)
C11 C10 C9 103.6(2)
C7 C6 C5 116.7(3)
C12 C13 C14 121.4(3)
C13 C14 C15 120.4(3)
C5 C4 C3 121.8(4)
C4 C5 C6 120.9(3)

loop_
_geom_bond_atom_site_label_1
_geom_bond_atom_site_label_2
_geom_bond_distance
O4 N2 1.406(3)
O4 C17 1.470(3)
O3 N1 1.381(3)
O3 C9 1.452(3)
O1 C1 1.192(3)
O2 C8 1.201(4)
N1 C8 1.395(3)
N1 C1 1.402(4)
O6 N2 1.196(3)
O5 N2 1.199(4)
C16 C11 1.376(4)
C16 C15 1.384(4)
C16 C17 1.503(3)
C11 C12 1.390(3)
C11 C10 1.501(4)
C17 C9 1.528(4)
C8 C7 1.487(4)
C7 C2 1.376(4)
C7 C6 1.387(4)
C1 C2 1.494(4)
C2 C3 1.365(4)
C9 C10 1.536(3)
C12 C13 1.373(4)
C15 C14 1.384(4)
C3 C4 1.375(5)
C6 C5 1.403(5)
C13 C14 1.384(4)
C4 C5 1.370(5)
